data_1528802
loop_
_publ_author_name
'Preisinger, A.'

_publ_section_title
;
 Ueber die Kristallstruktur des Julienite, Na2 Co (N C S)4 (H2 O)8
;
_journal_name_full 'Mineralogische und Petrographische Mitteilungen'
_journal_page_first 376
_journal_page_last 380
_journal_volume 3
_journal_year 1953
_chemical_formula_sum 'C4 H16 Co N4 Na2 O8 S4'
_chemical_name_systematic 'Na2 Co (N C S)4 (H2 O)8'
_space_group_IT_number 81
_symmetry_space_group_name_Hall 'P -4'
_symmetry_space_group_name_H-M 'P -4'
_cell_angle_alpha 90
_cell_angle_beta 90
_cell_angle_gamma 90
_cell_formula_units_Z 4
_cell_length_a 19
_cell_length_b 19
_cell_length_c 5.47
_cell_volume 1974.670
_citation_journal_id_ASTM MPMIAH
_cod_data_source_file Preisinger_MPMIAH_1953_312.cif
_cod_data_source_block C4H16Co1N4Na2O8S4
_cod_original_cell_volume 1974.67
_cod_original_formula_sum 'C4 H16 Co1 N4 Na2 O8 S4'
_cod_database_code 1528802

loop_
_symmetry_equiv_pos_as_xyz
x,y,z
y,-x,-z
-x,-y,z
-y,x,-z

loop_
_atom_site_label
_atom_site_type_symbol
_atom_site_fract_x
_atom_site_fract_y
_atom_site_fract_z
_atom_site_occupancy
_atom_site_U_iso_or_equiv
_atom_site_attached_hydrogens
S2 S-2 0.023 0.326 0.15 1 0.0 0
O2 O-2 0.16 0.369 0.65 1 0.0 2
S4 S-2 0.477 0.174 0.15 1 0.0 0
Na2 Na+1 0.25 0.315 0.9 1 0.0 0
N3 N-3 0.488 0.406 0.212 1 0.0 0
O1 O-2 0.16 0.131 0.15 1 0.0 2
O4 O-2 0.34 0.131 0.65 1 0.0 2
S1 S-2 0.023 0.174 0.65 1 0.0 0
O7 O-2 0.324 0.217 0.053 1 0.0 2
N1 N-3 0.012 0.094 0.212 1 0.0 0
N2 N-3 0.012 0.406 0.712 1 0.0 0
S3 S-2 0.477 0.326 0.65 1 0.0 0
Co3 Co+2 0 0.5 0.5 1 0.0 0
O8 O-2 0.324 0.283 0.553 1 0.0 2
C2 C+4 0.017 0.37 0.9 1 0.0 0
Co2 Co+2 0.5 0.5 0 1 0.0 0
O3 O-2 0.34 0.369 0.15 1 0.0 2
Co1 Co+2 0 0 0 1 0.0 0
C4 C+4 0.483 0.13 0.9 1 0.0 0
C1 C+4 0.017 0.13 0.4 1 0.0 0
C3 C+4 0.483 0.37 0.4 1 0.0 0
O6 O-2 0.176 0.283 0.25 1 0.0 2
O5 O-2 0.176 0.217 0.75 1 0.0 2
N4 N-3 0.488 0.094 0.712 1 0.0 0
Na1 Na+1 0.25 0.185 0.4 1 0.0 0
